data_4319164
_publ_author_address
;
       Harvard University
       Dept. of Chemistry and Chemical Biology 
       Cambridge, MA 02138
       USA
;

loop_
_publ_author_name
'Frank Osterloh'
'Catalina Achim'
'R. H. Holm'

_publ_contact_author R.H.Holm
_publ_contact_author_address
;
   R.H.Holm
   Dept. of Chemistry and Chemical Biology 
   Harvard University 
   Cambridge, MA 02138
   USA
;
_publ_contact_author_email holm@chemistry.harvard.edu
_publ_section_title
;
 Molybdenum-Iron-Sulfur Clusters of Nuclearities Eight and Sixteen,
 Including a Topological Analogue of the P-Cluster of Nitrogenase
;
_journal_name_full 'Inorganic Chemistry'
_journal_page_first 224
_journal_page_last 232
_journal_paper_doi 10.1021/ic000617h
_journal_volume 40
_journal_year 2001
_chemical_formula_sum 'C62 H119 Cl8 Fe6 Mo2 N4 O4 P6 S8'
_chemical_formula_weight 2237.49
_chemical_name_common '[Et4N][(Cl4cat)2Mo2Fe6S8(Pet3)6].3CH3CN'
_chemical_name_systematic
;                                                                               
 ?                                                                              
;
_space_group_IT_number 15
_symmetry_cell_setting monoclinic
_symmetry_space_group_name_Hall '-C 2yc'
_symmetry_space_group_name_H-M 'C 1 2/c 1'
_atom_sites_solution_hydrogens geom
_atom_sites_solution_primary direct
_atom_sites_solution_secondary difmap
_audit_creation_method SHELXL-97
_cell_angle_alpha 90.00
_cell_angle_beta 101.36(2)
_cell_angle_gamma 90.00
_cell_formula_units_Z 4
_cell_length_a 35.447(6)
_cell_length_b 19.470(2)
_cell_length_c 14.284(2)
_cell_measurement_reflns_used 0
_cell_measurement_temperature 213(2)
_cell_measurement_theta_max 0.00
_cell_measurement_theta_min 999.00
_cell_volume 9665(2)
_computing_cell_refinement 'SMART (Bruker, V4.050, 1995)'
_computing_data_collection 'ASTRO (Bruker, V4.050, 1995)'
_computing_data_reduction 'SAINT (Bruker, V5.A06, 1997)'
_computing_molecular_graphics 'SHELXTL (Bruker, 1998, ver 5.10)'
_computing_publication_material 'CIFTAB (Sheldrick, 1997)'
_computing_structure_refinement 'SHELXL-97 (Sheldrick, 1997)'
_computing_structure_solution 'SHELXS-97 (Sheldrick, 1990)'
_diffrn_ambient_temperature 213(2)
_diffrn_measured_fraction_theta_full 0.970
_diffrn_measured_fraction_theta_max 0.970
_diffrn_measurement_device 'Siemens CCD '
_diffrn_measurement_method '\w, 0.3 deg'
_diffrn_radiation_monochromator graphite
_diffrn_radiation_source 'normal-focus sealed tube'
_diffrn_radiation_type MoK\a
_diffrn_radiation_wavelength 0.71073
_diffrn_reflns_av_R_equivalents 0.0510
_diffrn_reflns_av_sigmaI/netI 0.0704
_diffrn_reflns_limit_h_max 46
_diffrn_reflns_limit_h_min -41
_diffrn_reflns_limit_k_max 23
_diffrn_reflns_limit_k_min -25
_diffrn_reflns_limit_l_max 19
_diffrn_reflns_limit_l_min -11
_diffrn_reflns_number 31544
_diffrn_reflns_theta_full 28.31
_diffrn_reflns_theta_max 28.31
_diffrn_reflns_theta_min 1.97
_diffrn_standards_decay_% <1
_diffrn_standards_interval_count 0
_diffrn_standards_number 0
_exptl_absorpt_coefficient_mu 1.659
_exptl_absorpt_correction_T_max 0.970459
_exptl_absorpt_correction_T_min 0.529250
_exptl_absorpt_correction_type empirical
_exptl_crystal_colour black
_exptl_crystal_density_diffrn 1.538
_exptl_crystal_density_method 'not measured'
_exptl_crystal_description 'trapezoidal rhomb'
_exptl_crystal_F_000 4580
_exptl_crystal_size_max 0.5
_exptl_crystal_size_mid 0.2
_exptl_crystal_size_min 0.2
_refine_diff_density_max 0.932
_refine_diff_density_min -0.547
_refine_diff_density_rms 0.097
_refine_ls_extinction_method none
_refine_ls_goodness_of_fit_ref 1.013
_refine_ls_hydrogen_treatment riding
_refine_ls_matrix_type full
_refine_ls_number_parameters 423
_refine_ls_number_reflns 11672
_refine_ls_number_restraints 6
_refine_ls_restrained_S_all 1.015
_refine_ls_R_factor_all 0.1276
_refine_ls_R_factor_gt 0.0599
_refine_ls_shift/su_max 0.147
_refine_ls_shift/su_mean 0.015
_refine_ls_structure_factor_coef Fsqd
_refine_ls_weighting_details 'calc w=1/[\s^2^(Fo^2^)+(0.1061P)^2^+0.0000P] where P=(Fo^2^+2Fc^2^)/3'
_refine_ls_weighting_scheme calc
_refine_ls_wR_factor_gt 0.1668
_refine_ls_wR_factor_ref 0.2047
_reflns_number_gt 5808
_reflns_number_total 11672
_reflns_threshold_expression >2sigma(I)
_cod_data_source_file ic000617h_1.cif
_cod_data_source_block compound_2[monoclinicC2/C]
_cod_depositor_comments
;
The following automatic conversions were performed:

'_exptl_absorpt_correction_type' value 'Empirical' changed to
'empirical' according to the built-in table from CIF Core dictionary
named 'cif_core.dic' version 2.4.1 from 2010-06-29.

Automatic conversion script
Id: cif_fix_values 1646 2011-03-28 12:23:43Z adriana 

The following automatic conversions were performed:
data name '_publ_author_adress' replaced with '_publ_author_address'
as specified in the replacement file
'/home/antanas/src/cod-tools/trunk/data/replacement-values/replacement_tags.lst'.

Automatic conversion script
Id: cif_correct_tags 5005 2017-03-03 11:38:54Z antanas 
;
_cod_database_code 4319164

loop_
_symmetry_equiv_pos_as_xyz
'x, y, z'
'-x, y, -z+1/2'
'x+1/2, y+1/2, z'
'-x+1/2, y+1/2, -z+1/2'
'-x, -y, -z'
'x, -y, z-1/2'
'-x+1/2, -y+1/2, -z'
'x+1/2, -y+1/2, z-1/2'

loop_
_atom_site_label
_atom_site_type_symbol
_atom_site_fract_x
_atom_site_fract_y
_atom_site_fract_z
_atom_site_U_iso_or_equiv
_atom_site_adp_type
_atom_site_occupancy
_atom_site_symmetry_multiplicity
_atom_site_calc_flag
_atom_site_refinement_flags
_atom_site_disorder_assembly
_atom_site_disorder_group
Mo1 Mo 0.143027(13) 0.25703(3) 0.04453(4) 0.05811(17) Uani 1 1 d . . .
Fe1 Fe 0.21765(2) 0.24413(5) 0.03806(6) 0.0610(2) Uani 1 1 d . . .
Fe3 Fe 0.16690(2) 0.22760(5) -0.11691(6) 0.0672(3) Uani 1 1 d . A .
Fe2 Fe 0.17972(2) 0.34901(5) -0.04438(6) 0.0678(3) Uani 1 1 d . . .
S1 S 0.12140(4) 0.30733(9) -0.11277(12) 0.0697(4) Uani 1 1 d . . .
S3 S 0.19362(5) 0.33178(9) 0.11371(11) 0.0689(4) Uani 1 1 d . . .
S2 S 0.17458(5) 0.15571(9) 0.00870(12) 0.0703(4) Uani 1 1 d . . .
S4 S 0.22344(4) 0.28994(10) -0.11581(10) 0.0744(5) Uani 1 1 d . . .
P1 P 0.15267(5) 0.20219(11) 0.21454(12) 0.0790(5) Uani 1 1 d . . .
P3 P 0.15627(6) 0.16660(12) -0.26130(14) 0.0887(6) Uani 1 1 d D . .
P2 P 0.18662(10) 0.46403(14) -0.0798(2) 0.1262(10) Uani 1 1 d D . .
Cl1 Cl 0.05286(8) 0.42478(16) 0.1526(2) 0.1549(12) Uani 1 1 d . . .
Cl2 Cl -0.03323(8) 0.3667(2) 0.1247(3) 0.211(2) Uani 1 1 d . . .
Cl3 Cl -0.05259(6) 0.2228(2) 0.03503(19) 0.1632(13) Uani 1 1 d . . .
Cl4 Cl 0.01258(6) 0.13504(14) -0.02419(18) 0.1173(8) Uani 1 1 d . . .
O1 O 0.10601(12) 0.3245(2) 0.0976(3) 0.0790(13) Uani 1 1 d . . .
O2 O 0.08999(11) 0.2025(2) 0.0225(3) 0.0740(11) Uani 1 1 d . . .
C1 C 0.06994(18) 0.3049(4) 0.0821(5) 0.0766(19) Uani 1 1 d . . .
C2 C 0.0406(2) 0.3433(5) 0.1076(6) 0.100(3) Uani 1 1 d . . .
C3 C 0.0026(2) 0.3200(6) 0.0919(6) 0.116(3) Uani 1 1 d . . .
C4 C -0.0060(2) 0.2561(7) 0.0526(6) 0.120(4) Uani 1 1 d . . .
C5 C 0.02264(18) 0.2143(5) 0.0285(5) 0.091(2) Uani 1 1 d . . .
C6 C 0.06124(17) 0.2382(4) 0.0441(4) 0.0735(18) Uani 1 1 d . . .
C7 C 0.2025(2) 0.1971(6) 0.2781(5) 0.126(4) Uani 1 1 d . . .
H7A H 0.2164 0.1669 0.2415 0.151 Uiso 1 1 calc R . .
H7B H 0.2138 0.2430 0.2776 0.151 Uiso 1 1 calc R . .
C8 C 0.2103(3) 0.1719(7) 0.3805(7) 0.163(5) Uani 1 1 d . . .
H8A H 0.2378 0.1717 0.4054 0.245 Uiso 1 1 calc R . .
H8B H 0.2003 0.1257 0.3827 0.245 Uiso 1 1 calc R . .
H8C H 0.1978 0.2021 0.4190 0.245 Uiso 1 1 calc R . .
C9 C 0.1273(3) 0.2413(5) 0.2965(6) 0.109(3) Uani 1 1 d . . .
H9A H 0.0998 0.2431 0.2677 0.131 Uiso 1 1 calc R . .
H9B H 0.1302 0.2129 0.3542 0.131 Uiso 1 1 calc R . .
C10 C 0.1414(3) 0.3126(5) 0.3239(7) 0.132(4) Uani 1 1 d . . .
H10A H 0.1268 0.3317 0.3685 0.198 Uiso 1 1 calc R . .
H10B H 0.1380 0.3412 0.2672 0.198 Uiso 1 1 calc R . .
H10C H 0.1684 0.3109 0.3535 0.198 Uiso 1 1 calc R . .
C11 C 0.1370(3) 0.1100(5) 0.2180(8) 0.133(4) Uani 1 1 d . . .
H11A H 0.1452 0.0856 0.1653 0.159 Uiso 1 1 calc R . .
H11B H 0.1509 0.0896 0.2776 0.159 Uiso 1 1 calc R . .
C12 C 0.0968(4) 0.0976(6) 0.2116(9) 0.167(5) Uani 1 1 d . . .
H12A H 0.0924 0.0486 0.2147 0.251 Uiso 1 1 calc R . .
H12B H 0.0826 0.1156 0.1516 0.251 Uiso 1 1 calc R . .
H12C H 0.0883 0.1203 0.2642 0.251 Uiso 1 1 calc R . .
C13 C 0.1617(6) 0.5205(11) -0.0154(14) 0.274(10) Uiso 1 1 d . . .
H13A H 0.1737 0.5186 0.0525 0.329 Uiso 1 1 calc R . .
H13B H 0.1642 0.5676 -0.0376 0.329 Uiso 1 1 calc R . .
C14 C 0.1241(4) 0.5050(7) -0.0254(10) 0.189(6) Uiso 1 1 d . . .
H14A H 0.1118 0.5378 0.0101 0.283 Uiso 1 1 calc R . .
H14B H 0.1214 0.4591 -0.0009 0.283 Uiso 1 1 calc R . .
H14C H 0.1119 0.5068 -0.0924 0.283 Uiso 1 1 calc R . .
C15 C 0.2425(4) 0.4949(8) -0.0411(11) 0.183(5) Uiso 1 1 d . . .
H15A H 0.2544 0.4824 0.0246 0.219 Uiso 1 1 calc R . .
H15B H 0.2587 0.4804 -0.0858 0.219 Uiso 1 1 calc R . .
C16 C 0.2312(9) 0.5647(18) -0.052(2) 0.50(2) Uiso 1 1 d D . .
H16A H 0.2538 0.5938 -0.0369 0.757 Uiso 1 1 calc R . .
H16B H 0.2141 0.5751 -0.0082 0.757 Uiso 1 1 calc R . .
H16C H 0.2180 0.5729 -0.1167 0.757 Uiso 1 1 calc R . .
C17 C 0.1701(6) 0.4895(9) -0.2122(12) 0.240(8) Uiso 1 1 d . . .
H17A H 0.1454 0.4689 -0.2418 0.288 Uiso 1 1 calc R . .
H17B H 0.1694 0.5394 -0.2221 0.288 Uiso 1 1 calc R . .
C18 C 0.2074(8) 0.4522(14) -0.246(2) 0.383(15) Uiso 1 1 d . . .
H18A H 0.2056 0.4587 -0.3140 0.574 Uiso 1 1 calc R . .
H18B H 0.2073 0.4035 -0.2318 0.574 Uiso 1 1 calc R . .
H18C H 0.2311 0.4726 -0.2116 0.574 Uiso 1 1 calc R . .
C19 C 0.1511(6) 0.2138(7) -0.3659(8) 0.222(9) Uani 1 1 d . A .
H19A H 0.1623 0.1852 -0.4098 0.267 Uiso 1 1 calc R . .
H19B H 0.1234 0.2150 -0.3917 0.267 Uiso 1 1 calc R . .
C20 C 0.1632(5) 0.2753(7) -0.3769(8) 0.212(8) Uani 1 1 d . . .
H20A H 0.1564 0.2880 -0.4437 0.319 Uiso 1 1 calc R A .
H20B H 0.1909 0.2770 -0.3560 0.319 Uiso 1 1 calc R . .
H20C H 0.1513 0.3070 -0.3391 0.319 Uiso 1 1 calc R . .
C21 C 0.2022(7) 0.1219(12) -0.2852(16) 0.194(11) Uiso 0.76(2) 1 d PD A 1
H21A H 0.1970 0.0959 -0.3451 0.233 Uiso 0.76(2) 1 calc PR A 1
H21B H 0.2228 0.1551 -0.2870 0.233 Uiso 0.76(2) 1 calc PR A 1
C21A C 0.1767(13) 0.0736(18) -0.255(3) 0.111(17) Uiso 0.24(2) 1 d PD A 2
H21C H 0.1598 0.0444 -0.2251 0.133 Uiso 0.24(2) 1 calc PR A 2
H21D H 0.1751 0.0571 -0.3201 0.133 Uiso 0.24(2) 1 calc PR A 2
C22 C 0.2113(12) 0.079(2) -0.207(4) 0.64(10) Uani 0.50 1 d PD A 1
H22A H 0.2336 0.0511 -0.2121 0.955 Uiso 0.50 1 calc PR A 1
H22B H 0.1896 0.0487 -0.2042 0.955 Uiso 0.50 1 calc PR A 1
H22C H 0.2171 0.1059 -0.1487 0.955 Uiso 0.50 1 calc PR A 1
C22A C 0.2142(8) 0.0640(13) -0.2053(17) 0.144(12) Uani 0.50 1 d PD A 2
H22D H 0.2208 0.0156 -0.2058 0.216 Uiso 0.50 1 calc PR A 2
H22E H 0.2164 0.0794 -0.1399 0.216 Uiso 0.50 1 calc PR A 2
H22F H 0.2317 0.0902 -0.2358 0.216 Uiso 0.50 1 calc PR A 2
C23 C 0.1141(4) 0.1196(9) -0.2838(10) 0.237(10) Uani 1 1 d . A .
H23A H 0.1055 0.1220 -0.3532 0.285 Uiso 1 1 calc R . .
H23B H 0.1224 0.0721 -0.2699 0.285 Uiso 1 1 calc R . .
C24 C 0.0824(3) 0.1253(7) -0.2502(10) 0.170(5) Uani 1 1 d . . .
H24A H 0.0647 0.0890 -0.2765 0.256 Uiso 1 1 calc R A .
H24B H 0.0706 0.1696 -0.2680 0.256 Uiso 1 1 calc R . .
H24C H 0.0884 0.1214 -0.1811 0.256 Uiso 1 1 calc R . .
N1 N 0.0000 0.3671(5) 0.7500 0.109(3) Uiso 1 2 d SD . .
C25 C 0.0113(8) 0.2874(11) 0.7848(16) 0.144(8) Uiso 0.50 1 d PD . .
H25A H -0.0116 0.2761 0.8075 0.172 Uiso 0.50 1 d PR . .
H25B H 0.0310 0.2923 0.8410 0.172 Uiso 0.50 1 d PR . .
C26 C -0.0134(11) 0.2453(11) 0.723(3) 0.208(15) Uiso 0.50 1 d PD . .
H26A H -0.0113 0.2088 0.7690 0.312 Uiso 0.50 1 d PR . .
H26B H -0.0331 0.2342 0.6687 0.312 Uiso 0.50 1 d PR . .
H26C H 0.0107 0.2509 0.7031 0.312 Uiso 0.50 1 d PR . .
C27 C 0.0253(7) 0.3858(10) 0.8705(15) 0.130(6) Uiso 0.50 1 d P . .
H27A H 0.0496 0.3626 0.8857 0.156 Uiso 0.50 1 d PR . .
H27B H 0.0093 0.3698 0.9129 0.156 Uiso 0.50 1 d PR . .
C28 C 0.0299(7) 0.4587(11) 0.8793(17) 0.157(8) Uiso 0.50 1 d P . .
H28A H 0.0420 0.4697 0.9438 0.235 Uiso 0.50 1 d PR . .
H28B H 0.0459 0.4740 0.8365 0.235 Uiso 0.50 1 d PR . .
H28C H 0.0053 0.4813 0.8638 0.235 Uiso 0.50 1 d PR . .
C29 C 0.0136(6) 0.3874(9) 0.6841(15) 0.115(7) Uiso 0.54(2) 1 d P . 1
H29A H 0.0120 0.4364 0.6898 0.138 Uiso 0.54(2) 1 d PR . 1
H29B H -0.0044 0.3753 0.6271 0.138 Uiso 0.54(2) 1 d PR . 1
C29A C 0.0397(6) 0.3943(9) 0.7341(15) 0.092(7) Uiso 0.46(2) 1 d P . 2
H29C H 0.0580 0.3841 0.7914 0.111 Uiso 0.46(2) 1 d PR . 2
H29D H 0.0378 0.4435 0.7302 0.111 Uiso 0.46(2) 1 d PR . 2
C30 C 0.0572(8) 0.3865(14) 0.678(2) 0.133(9) Uiso 0.50 1 d P B 1
H30A H 0.0598 0.4120 0.6217 0.199 Uiso 0.50 1 d PR B 1
H30B H 0.0768 0.4008 0.7305 0.199 Uiso 0.50 1 d PR B 1
H30C H 0.0600 0.3384 0.6663 0.199 Uiso 0.50 1 d PR B 1
C30A C 0.0570(8) 0.3684(13) 0.6443(18) 0.133(9) Uiso 0.50 1 d P . 2
H30D H 0.0813 0.3911 0.6483 0.199 Uiso 0.50 1 d PR . 2
H30E H 0.0610 0.3196 0.6474 0.199 Uiso 0.50 1 d PR . 2
H30F H 0.0403 0.3801 0.5850 0.199 Uiso 0.50 1 d PR . 2
N1R N 0.0000 0.983(3) 0.7500 0.45(4) Uiso 1 2 d SD . .
C2R C 0.0000 0.933(3) 0.7500 0.29(2) Uani 1 2 d SD . .
C1R C 0.0000 0.8628(8) 0.7500 0.178(10) Uani 1 2 d S . .
H1R1 H 0.0186 0.8462 0.7139 0.266 Uiso 0.50 1 calc PR . .
H1R2 H -0.0254 0.8462 0.7209 0.266 Uiso 0.50 1 calc PR . .
H1R3 H 0.0068 0.8462 0.8152 0.266 Uiso 0.50 1 calc PR . .
N1S N 0.1361(4) 0.9371(6) 0.9650(8) 0.184(5) Uani 1 1 d . . .
C1S C 0.0820(4) 1.0146(7) 0.9655(9) 0.198(6) Uani 1 1 d . . .
H1S1 H 0.0605 1.0007 0.9162 0.296 Uiso 1 1 calc R . .
H1S2 H 0.0890 1.0616 0.9542 0.296 Uiso 1 1 calc R . .
H1S3 H 0.0748 1.0114 1.0274 0.296 Uiso 1 1 calc R . .
C2S C 0.1135(4) 0.9713(6) 0.9634(7) 0.138(5) Uani 1 1 d . . .

loop_
_atom_site_aniso_label
_atom_site_aniso_U_11
_atom_site_aniso_U_22
_atom_site_aniso_U_33
_atom_site_aniso_U_23
_atom_site_aniso_U_13
_atom_site_aniso_U_12
Mo1 0.0393(3) 0.0780(4) 0.0615(3) -0.0019(2) 0.0209(2) 0.0088(2)
Fe1 0.0388(4) 0.0980(6) 0.0496(4) 0.0044(4) 0.0166(3) 0.0112(4)
Fe3 0.0458(5) 0.0998(7) 0.0573(5) -0.0058(4) 0.0133(4) 0.0166(4)
Fe2 0.0497(5) 0.0902(6) 0.0661(6) 0.0070(4) 0.0174(4) 0.0047(4)
S1 0.0450(8) 0.0931(12) 0.0701(10) 0.0033(8) 0.0094(7) 0.0153(7)
S3 0.0559(9) 0.0922(11) 0.0623(9) -0.0058(8) 0.0208(7) -0.0026(8)
S2 0.0529(9) 0.0854(11) 0.0757(10) -0.0035(8) 0.0207(7) 0.0169(7)
S4 0.0451(8) 0.1294(14) 0.0517(8) 0.0137(9) 0.0167(6) 0.0117(9)
P1 0.0602(10) 0.1161(15) 0.0667(11) 0.0089(10) 0.0275(8) 0.0001(10)
P3 0.0832(13) 0.1179(16) 0.0662(11) -0.0184(10) 0.0181(10) 0.0168(11)
P2 0.162(3) 0.1028(17) 0.126(2) 0.0339(15) 0.0569(19) 0.0010(17)
Cl1 0.118(2) 0.178(3) 0.180(3) -0.058(2) 0.0566(19) 0.0547(19)
Cl2 0.0754(16) 0.365(5) 0.199(3) -0.109(3) 0.0423(18) 0.069(2)
Cl3 0.0410(10) 0.335(4) 0.1181(19) -0.003(2) 0.0258(11) -0.0015(16)
Cl4 0.0640(12) 0.151(2) 0.1362(19) 0.0027(15) 0.0181(12) -0.0229(12)
O1 0.060(3) 0.092(3) 0.094(3) -0.011(2) 0.038(2) 0.012(2)
O2 0.042(2) 0.088(3) 0.097(3) -0.002(2) 0.024(2) 0.007(2)
C1 0.047(3) 0.125(6) 0.065(4) 0.013(4) 0.027(3) 0.027(4)
C2 0.065(5) 0.155(8) 0.089(5) -0.020(5) 0.035(4) 0.034(5)
C3 0.058(5) 0.209(10) 0.087(6) -0.021(6) 0.029(4) 0.043(6)
C4 0.041(4) 0.251(13) 0.071(5) 0.018(6) 0.015(3) 0.015(6)
C5 0.042(3) 0.167(7) 0.069(4) 0.026(5) 0.021(3) 0.014(4)
C6 0.044(3) 0.123(6) 0.056(4) 0.016(4) 0.018(3) 0.016(3)
C7 0.066(5) 0.231(11) 0.082(5) 0.061(6) 0.019(4) 0.007(6)
C8 0.118(8) 0.251(13) 0.117(8) 0.094(9) 0.013(6) -0.004(9)
C9 0.103(7) 0.155(8) 0.079(5) 0.006(5) 0.044(5) 0.004(6)
C10 0.174(10) 0.111(7) 0.120(8) -0.019(6) 0.048(7) -0.011(7)
C11 0.130(9) 0.141(8) 0.137(9) 0.052(7) 0.052(7) -0.003(7)
C12 0.185(13) 0.131(9) 0.167(12) 0.037(8) -0.011(9) -0.028(9)
C19 0.43(3) 0.157(11) 0.087(8) -0.020(8) 0.080(12) -0.088(15)
C20 0.33(2) 0.206(14) 0.084(8) 0.029(9) -0.007(10) -0.029(15)
C22 0.46(8) 0.45(8) 1.2(2) -0.68(13) 0.68(12) -0.36(7)
C22A 0.17(3) 0.108(17) 0.128(18) 0.004(14) -0.034(16) 0.052(16)
C23 0.191(15) 0.37(2) 0.184(13) -0.167(15) 0.112(12) -0.148(15)
C24 0.114(9) 0.212(13) 0.183(12) -0.061(10) 0.024(9) -0.005(9)
C2R 0.13(2) 0.47(7) 0.24(3) 0.000 -0.055(18) 0.000
C1R 0.27(3) 0.137(13) 0.165(17) 0.000 0.131(19) 0.000
N1S 0.276(16) 0.162(10) 0.131(8) 0.027(7) 0.083(9) 0.083(10)
C1S 0.208(15) 0.229(15) 0.135(11) -0.023(10) -0.018(9) 0.079(13)
C2S 0.206(13) 0.134(9) 0.081(6) 0.017(6) 0.044(7) 0.077(9)

loop_
_atom_type_symbol
_atom_type_description
_atom_type_scat_dispersion_real
_atom_type_scat_dispersion_imag
_atom_type_scat_source
C C 0.0033 0.0016 'International Tables Vol C Tables 4.2.6.8 and 6.1.1.4'
H H 0.0000 0.0000 'International Tables Vol C Tables 4.2.6.8 and 6.1.1.4'
O O 0.0106 0.0060 'International Tables Vol C Tables 4.2.6.8 and 6.1.1.4'
P P 0.1023 0.0942 'International Tables Vol C Tables 4.2.6.8 and 6.1.1.4'
S S 0.1246 0.1234 'International Tables Vol C Tables 4.2.6.8 and 6.1.1.4'
Cl Cl 0.1484 0.1585 'International Tables Vol C Tables 4.2.6.8 and 6.1.1.4'
Fe Fe 0.3463 0.8444 'International Tables Vol C Tables 4.2.6.8 and 6.1.1.4'
Mo Mo -1.6832 0.6857 'International Tables Vol C Tables 4.2.6.8 and 6.1.1.4'
N N 0.0061 0.0033 'International Tables Vol C Tables 4.2.6.8 and 6.1.1.4'

loop_
_geom_angle_atom_site_label_1
_geom_angle_atom_site_label_2
_geom_angle_atom_site_label_3
_geom_angle
_geom_angle_site_symmetry_1
_geom_angle_site_symmetry_3
_geom_angle_publ_flag
O1 Mo1 O2 76.65(17) . . ?
O1 Mo1 S3 86.58(14) . . ?
O2 Mo1 S3 160.46(12) . . ?
O1 Mo1 S2 162.21(13) . . ?
O2 Mo1 S2 89.65(12) . . ?
S3 Mo1 S2 104.50(6) . . ?
O1 Mo1 S1 88.63(14) . . ?
O2 Mo1 S1 87.45(13) . . ?
S3 Mo1 S1 102.29(6) . . ?
S2 Mo1 S1 102.22(6) . . ?
O1 Mo1 P1 84.08(14) . . ?
O2 Mo1 P1 83.33(13) . . ?
S3 Mo1 P1 85.05(6) . . ?
S2 Mo1 P1 83.10(6) . . ?
S1 Mo1 P1 169.35(6) . . ?
O1 Mo1 Fe3 140.57(13) . . ?
O2 Mo1 Fe3 100.73(12) . . ?
S3 Mo1 Fe3 98.59(4) . . ?
S2 Mo1 Fe3 52.58(5) . . ?
S1 Mo1 Fe3 52.01(4) . . ?
P1 Mo1 Fe3 135.17(5) . . ?
O1 Mo1 Fe2 98.57(13) . . ?
O2 Mo1 Fe2 139.58(12) . . ?
S3 Mo1 Fe2 52.28(5) . . ?
S2 Mo1 Fe2 99.22(5) . . ?
S1 Mo1 Fe2 52.15(5) . . ?
P1 Mo1 Fe2 136.69(5) . . ?
Fe3 Mo1 Fe2 57.83(3) . . ?
O1 Mo1 Fe1 139.69(13) . . ?
O2 Mo1 Fe1 142.99(11) . . ?
S3 Mo1 Fe1 53.13(4) . . ?
S2 Mo1 Fe1 53.38(5) . . ?
S1 Mo1 Fe1 98.03(4) . . ?
P1 Mo1 Fe1 92.55(5) . . ?
Fe3 Mo1 Fe1 57.77(3) . . ?
Fe2 Mo1 Fe1 58.03(3) . . ?
S4 Fe1 S3 112.51(7) 7 . ?
S4 Fe1 S2 112.83(8) 7 . ?
S3 Fe1 S2 110.70(6) . . ?
S4 Fe1 S4 108.61(5) 7 . ?
S3 Fe1 S4 105.19(7) . . ?
S2 Fe1 S4 106.52(7) . . ?
S4 Fe1 Fe3 143.49(6) 7 . ?
S3 Fe1 Fe3 103.76(6) . . ?
S2 Fe1 Fe3 54.64(5) . . ?
S4 Fe1 Fe3 55.69(5) . . ?
S4 Fe1 Fe2 143.00(7) 7 . ?
S3 Fe1 Fe2 54.28(5) . . ?
S2 Fe1 Fe2 103.99(6) . . ?
S4 Fe1 Fe2 55.02(5) . . ?
Fe3 Fe1 Fe2 59.88(4) . . ?
S4 Fe1 Mo1 146.43(5) 7 . ?
S3 Fe1 Mo1 56.48(5) . . ?
S2 Fe1 Mo1 56.48(4) . . ?
S4 Fe1 Mo1 104.95(5) . . ?
Fe3 Fe1 Mo1 60.99(3) . . ?
Fe2 Fe1 Mo1 60.97(3) . . ?
S4 Fe1 Fe1 56.94(5) 7 7 ?
S3 Fe1 Fe1 123.26(7) . 7 ?
S2 Fe1 Fe1 124.93(6) . 7 ?
S4 Fe1 Fe1 51.67(5) . 7 ?
Fe3 Fe1 Fe1 99.60(5) . 7 ?
Fe2 Fe1 Fe1 98.86(5) . 7 ?
Mo1 Fe1 Fe1 156.61(5) . 7 ?
S1 Fe3 S2 112.56(6) . . ?
S1 Fe3 S4 105.04(8) . . ?
S2 Fe3 S4 110.38(7) . . ?
S1 Fe3 P3 112.40(8) . . ?
S2 Fe3 P3 111.08(8) . . ?
S4 Fe3 P3 104.93(8) . . ?
S1 Fe3 Fe1 105.88(6) . . ?
S2 Fe3 Fe1 55.91(5) . . ?
S4 Fe3 Fe1 58.57(5) . . ?
P3 Fe3 Fe1 141.34(6) . . ?
S1 Fe3 Fe2 55.13(5) . . ?
S2 Fe3 Fe2 105.38(6) . . ?
S4 Fe3 Fe2 55.97(5) . . ?
P3 Fe3 Fe2 143.20(7) . . ?
Fe1 Fe3 Fe2 60.31(4) . . ?
S1 Fe3 Mo1 58.54(5) . . ?
S2 Fe3 Mo1 56.90(4) . . ?
S4 Fe3 Mo1 107.42(5) . . ?
P3 Fe3 Mo1 147.65(7) . . ?
Fe1 Fe3 Mo1 61.24(3) . . ?
Fe2 Fe3 Mo1 61.20(3) . . ?
S3 Fe2 S1 112.56(7) . . ?
S3 Fe2 P2 110.68(10) . . ?
S1 Fe2 P2 112.31(11) . . ?
S3 Fe2 S4 109.61(7) . . ?
S1 Fe2 S4 105.40(7) . . ?
P2 Fe2 S4 105.91(9) . . ?
S3 Fe2 Fe3 104.69(6) . . ?
S1 Fe2 Fe3 54.82(5) . . ?
P2 Fe2 Fe3 144.40(9) . . ?
S4 Fe2 Fe3 56.68(6) . . ?
S3 Fe2 Fe1 55.49(5) . . ?
S1 Fe2 Fe1 105.19(6) . . ?
P2 Fe2 Fe1 142.27(10) . . ?
S4 Fe2 Fe1 58.58(5) . . ?
Fe3 Fe2 Fe1 59.81(4) . . ?
S3 Fe2 Mo1 56.79(5) . . ?
S1 Fe2 Mo1 58.36(5) . . ?
P2 Fe2 Mo1 146.27(8) . . ?
S4 Fe2 Mo1 107.82(6) . . ?
Fe3 Fe2 Mo1 60.98(3) . . ?
Fe1 Fe2 Mo1 61.00(3) . . ?
Fe3 S1 Fe2 70.05(6) . . ?
Fe3 S1 Mo1 69.45(5) . . ?
Fe2 S1 Mo1 69.49(5) . . ?
Fe2 S3 Fe1 70.23(5) . . ?
Fe2 S3 Mo1 70.93(6) . . ?
Fe1 S3 Mo1 70.39(5) . . ?
Fe3 S2 Fe1 69.46(6) . . ?
Fe3 S2 Mo1 70.52(5) . . ?
Fe1 S2 Mo1 70.14(5) . . ?
Fe1 S4 Fe2 124.12(8) 7 . ?
Fe1 S4 Fe3 123.88(9) 7 . ?
Fe2 S4 Fe3 67.35(5) . . ?
Fe1 S4 Fe1 71.39(5) 7 . ?
Fe2 S4 Fe1 66.40(5) . . ?
Fe3 S4 Fe1 65.74(5) . . ?
C9 P1 C7 105.1(5) . . ?
C9 P1 C11 101.6(4) . . ?
C7 P1 C11 101.4(5) . . ?
C9 P1 Mo1 116.5(3) . . ?
C7 P1 Mo1 114.9(2) . . ?
C11 P1 Mo1 115.4(3) . . ?
C23 P3 C19 100.4(8) . . ?
C23 P3 C21 117.2(9) . . ?
C19 P3 C21 92.1(9) . . ?
C23 P3 C21A 79.4(15) . . ?
C19 P3 C21A 120.7(14) . . ?
C21 P3 C21A 43.3(14) . . ?
C23 P3 Fe3 114.5(4) . . ?
C19 P3 Fe3 117.4(4) . . ?
C21 P3 Fe3 112.8(7) . . ?
C21A P3 Fe3 115.8(12) . . ?
C13 P2 C17 105.2(9) . . ?
C13 P2 C15 103.4(9) . . ?
C17 P2 C15 106.3(7) . . ?
C13 P2 Fe2 113.6(7) . . ?
C17 P2 Fe2 116.0(6) . . ?
C15 P2 Fe2 111.3(5) . . ?
C1 O1 Mo1 114.4(4) . . ?
C6 O2 Mo1 113.8(4) . . ?
O1 C1 C2 123.7(8) . . ?
O1 C1 C6 117.6(5) . . ?
C2 C1 C6 118.4(7) . . ?
C1 C2 C3 122.1(8) . . ?
C1 C2 Cl1 116.3(6) . . ?
C3 C2 Cl1 121.4(6) . . ?
C4 C3 C2 119.3(7) . . ?
C4 C3 Cl2 118.6(8) . . ?
C2 C3 Cl2 122.0(8) . . ?
C3 C4 C5 121.0(8) . . ?
C3 C4 Cl3 121.5(7) . . ?
C5 C4 Cl3 117.4(9) . . ?
C4 C5 C6 119.7(9) . . ?
C4 C5 Cl4 122.2(7) . . ?
C6 C5 Cl4 118.1(6) . . ?
O2 C6 C1 116.8(6) . . ?
O2 C6 C5 123.8(7) . . ?
C1 C6 C5 119.3(6) . . ?
C8 C7 P1 118.2(6) . . ?
C10 C9 P1 112.4(6) . . ?
C12 C11 P1 117.0(8) . . ?
C14 C13 P2 112.9(15) . . ?
C16 C15 P2 90.8(16) . . ?
C18 C17 P2 93.8(14) . . ?
C20 C19 P3 128.0(11) . . ?
C22 C21 P3 102(2) . . ?
C22A C21A P3 117(3) . . ?
C24 C23 P3 131.3(11) . . ?
C29 N1 C29 142(2) 2_556 . ?
C29 N1 C29A 120.8(11) 2_556 . ?
C29 N1 C29A 42.7(10) . . ?
C29 N1 C29A 42.7(10) 2_556 2_556 ?
C29 N1 C29A 120.8(11) . 2_556 ?
C29A N1 C29A 140.3(15) . 2_556 ?
C29 N1 C25 100.6(14) 2_556 . ?
C29 N1 C25 115.6(14) . . ?
C29A N1 C25 100.9(12) . . ?
C29A N1 C25 116.6(12) 2_556 . ?
C29 N1 C25 115.6(14) 2_556 2_556 ?
C29 N1 C25 100.6(14) . 2_556 ?
C29A N1 C25 116.6(12) . 2_556 ?
C29A N1 C25 100.9(12) 2_556 2_556 ?
C25 N1 C25 40.6(16) . 2_556 ?
C29 N1 C27 118.4(14) 2_556 2_556 ?
C29 N1 C27 52.5(13) . 2_556 ?
C29A N1 C27 94.9(11) . 2_556 ?
C29A N1 C27 77.2(11) 2_556 2_556 ?
C25 N1 C27 121.3(11) . 2_556 ?
C25 N1 C27 81.9(10) 2_556 2_556 ?
C29 N1 C27 52.5(13) 2_556 . ?
C29 N1 C27 118.4(14) . . ?
C29A N1 C27 77.2(11) . . ?
C29A N1 C27 94.9(11) 2_556 . ?
C25 N1 C27 81.9(10) . . ?
C25 N1 C27 121.3(11) 2_556 . ?
C27 N1 C27 156.8(15) 2_556 . ?
C26 C25 C25 87(3) 2_556 2_556 ?
C26 C25 C26 53(4) 2_556 . ?
C25 C25 C26 36.9(13) 2_556 . ?
C26 C25 N1 155(4) 2_556 . ?
C25 C25 N1 69.7(8) 2_556 . ?
C26 C25 N1 106.1(15) . . ?
C25 C26 C26 90(3) 2_556 2_556 ?
C25 C26 C25 56(3) 2_556 . ?
C26 C26 C25 37.0(14) 2_556 . ?
C28 C27 C29 96.1(19) . 2_556 ?
C28 C27 N1 108.0(16) . . ?
C29 C27 N1 41.5(9) 2_556 . ?
N1 C29 C27 86.0(15) . 2_556 ?
N1 C29 C30 126(2) . . ?
C27 C29 C30 145(2) 2_556 . ?
N1 C29A C30A 120.3(16) . . ?
N1R C2R C1R 180.00(2) . . ?
N1S C2S C1S 176.2(16) . . ?

loop_
_geom_bond_atom_site_label_1
_geom_bond_atom_site_label_2
_geom_bond_distance
_geom_bond_site_symmetry_2
_geom_bond_publ_flag
Mo1 O1 2.101(4) . ?
Mo1 O2 2.127(4) . ?
Mo1 S3 2.3692(17) . ?
Mo1 S2 2.3728(16) . ?
Mo1 S1 2.4326(17) . ?
Mo1 P1 2.6129(18) . ?
Mo1 Fe3 2.6705(10) . ?
Mo1 Fe2 2.6762(10) . ?
Mo1 Fe1 2.6769(10) . ?
Fe1 S4 2.2628(18) 7 ?
Fe1 S3 2.2734(18) . ?
Fe1 S2 2.284(2) . ?
Fe1 S4 2.4178(17) . ?
Fe1 Fe3 2.5831(14) . ?
Fe1 Fe2 2.5963(13) . ?
Fe1 Fe1 2.7340(15) 7 ?
Fe3 S1 2.2476(17) . ?
Fe3 S2 2.250(2) . ?
Fe3 S4 2.340(2) . ?
Fe3 P3 2.345(2) . ?
Fe3 Fe2 2.5850(14) . ?
Fe2 S3 2.2398(19) . ?
Fe2 S1 2.2563(19) . ?
Fe2 P2 2.319(3) . ?
Fe2 S4 2.3213(18) . ?
S4 Fe1 2.2628(18) 7 ?
P1 C9 1.782(8) . ?
P1 C7 1.823(8) . ?
P1 C11 1.882(10) . ?
P3 C23 1.728(12) . ?
P3 C19 1.732(12) . ?
P3 C21 1.93(2) . ?
P3 C21A 1.94(3) . ?
P2 C13 1.777(19) . ?
P2 C17 1.930(17) . ?
P2 C15 2.041(14) . ?
Cl1 C2 1.735(9) . ?
Cl2 C3 1.701(7) . ?
Cl3 C4 1.747(9) . ?
Cl4 C5 1.723(9) . ?
O1 C1 1.311(8) . ?
O2 C6 1.319(7) . ?
C1 C2 1.388(8) . ?
C1 C6 1.418(10) . ?
C2 C3 1.395(12) . ?
C3 C4 1.374(14) . ?
C4 C5 1.396(12) . ?
C5 C6 1.420(9) . ?
C7 C8 1.516(10) . ?
C9 C10 1.501(11) . ?
C11 C12 1.429(14) . ?
C13 C14 1.35(2) . ?
C15 C16 1.42(3) . ?
C17 C18 1.66(2) . ?
C19 C20 1.290(16) . ?
C21 C22 1.39(6) . ?
C21A C22A 1.39(4) . ?
C23 C24 1.311(13) . ?
N1 C29 1.205(16) 2_556 ?
N1 C29 1.205(16) . ?
N1 C29A 1.56(2) . ?
N1 C29A 1.56(2) 2_556 ?
N1 C25 1.65(2) . ?
N1 C25 1.65(2) 2_556 ?
N1 C27 1.81(2) 2_556 ?
N1 C27 1.81(2) . ?
C25 C26 0.83(3) 2_556 ?
C25 C25 1.15(4) 2_556 ?
C25 C26 1.38(3) . ?
C26 C25 0.83(3) 2_556 ?
C26 C26 1.10(6) 2_556 ?
C27 C28 1.43(2) . ?
C27 C29 1.44(3) 2_556 ?
C29 C27 1.44(3) 2_556 ?
C29 C30 1.57(3) . ?
C29A C30A 1.61(3) . ?
N1R C2R 0.98(7) . ?
C2R C1R 1.37(5) . ?
N1S C2S 1.039(13) . ?
C1S C2S 1.402(15) . ?
